data_4113442
loop_
_publ_author_name
'David A. Shultz'
'Kira E. Vostrikova'
'Scot H. Bodnar'
'Hyun-Joo Koo'
'Myung-Hwan Whangbo'
'Martin L. Kirk'
'Ezra C. Depperman'
'Jeff W. Kampf'

_publ_section_title
;
 Trends in Metal-Biradical Exchange Interaction for First-Row MII(Nitronyl
 Nitroxide-Semiquinone) Complexes
;
_journal_name_full 'Journal of the American Chemical Society'
_journal_page_first 1607
_journal_page_last 1617
_journal_paper_doi 10.1021/ja020715x
_journal_volume 125
_journal_year 2003
_chemical_formula_sum 'C62 H73 B N8 O4 Zn'
_chemical_formula_weight 1070.46
_chemical_name_systematic
;

  ?

;
_space_group_IT_number 2
_symmetry_cell_setting triclinic
_symmetry_space_group_name_Hall '-P 1'
_symmetry_space_group_name_H-M 'P -1'
_atom_sites_solution_hydrogens geom
_atom_sites_solution_primary direct
_atom_sites_solution_secondary difmap
_audit_creation_method SHELXL-97
_cell_angle_alpha 80.091(5)
_cell_angle_beta 75.019(6)
_cell_angle_gamma 82.382(6)
_cell_formula_units_Z 4
_cell_length_a 14.230(5)
_cell_length_b 17.950(6)
_cell_length_c 25.171(8)
_cell_measurement_reflns_used 4116
_cell_measurement_temperature 158(2)
_cell_measurement_theta_max 21.32
_cell_measurement_theta_min 2.18
_cell_volume 6092(4)
_computing_cell_refinement 'Bruker SMART'
_computing_data_collection 'Bruker SMART'
_computing_data_reduction 'Bruker SHELXTL'
_computing_molecular_graphics 'Bruker SHELXTL'
_computing_publication_material 'Bruker SHELXTL'
_computing_structure_refinement 'Bruker SHELXTL'
_computing_structure_solution 'Bruker SHELXTL'
_diffrn_ambient_temperature 158(2)
_diffrn_measured_fraction_theta_full 0.990
_diffrn_measured_fraction_theta_max 0.990
_diffrn_measurement_device_type 'CCD area detector'
_diffrn_measurement_method 'phi and omega scans'
_diffrn_radiation_monochromator graphite
_diffrn_radiation_source 'sealed tube'
_diffrn_radiation_type MoK\a
_diffrn_radiation_wavelength 0.71073
_diffrn_reflns_av_R_equivalents 0.0890
_diffrn_reflns_av_sigmaI/netI 0.1030
_diffrn_reflns_limit_h_max 15
_diffrn_reflns_limit_h_min -15
_diffrn_reflns_limit_k_max 19
_diffrn_reflns_limit_k_min -19
_diffrn_reflns_limit_l_max 28
_diffrn_reflns_limit_l_min -28
_diffrn_reflns_number 54050
_diffrn_reflns_theta_full 23.42
_diffrn_reflns_theta_max 23.42
_diffrn_reflns_theta_min 1.75
_exptl_absorpt_coefficient_mu 0.454
_exptl_absorpt_correction_T_max 0.892
_exptl_absorpt_correction_T_min 0.829
_exptl_absorpt_correction_type multi-scan
_exptl_absorpt_process_details 'Blessing, Acta Cryst. (1995) A51 33-38.'
_exptl_crystal_colour brown
_exptl_crystal_density_diffrn 1.167
_exptl_crystal_description irregular
_exptl_crystal_F_000 2272
_exptl_crystal_size_max 0.08
_exptl_crystal_size_mid 0.08
_exptl_crystal_size_min 0.20
_refine_diff_density_max 0.562
_refine_diff_density_min -0.493
_refine_diff_density_rms 0.077
_refine_ls_extinction_method none
_refine_ls_goodness_of_fit_ref 1.118
_refine_ls_hydrogen_treatment mixed
_refine_ls_matrix_type full
_refine_ls_number_parameters 1369
_refine_ls_number_reflns 17667
_refine_ls_number_restraints 0
_refine_ls_restrained_S_all 1.118
_refine_ls_R_factor_all 0.1545
_refine_ls_R_factor_gt 0.0845
_refine_ls_shift/su_max 0.007
_refine_ls_shift/su_mean 0.001
_refine_ls_structure_factor_coef Fsqd
_refine_ls_weighting_details 'calc w=1/[\s^2^(Fo^2^)+(0.1277P)^2^+0.0000P] where P=(Fo^2^+2Fc^2^)/3'
_refine_ls_weighting_scheme calc
_refine_ls_wR_factor_gt 0.2199
_refine_ls_wR_factor_ref 0.2512
_reflns_number_gt 9298
_reflns_number_total 17667
_reflns_threshold_expression >2sigma(I)
_cod_data_source_file ja020715x_1.cif
_cod_data_source_block s475[NN-PhSQZnTpCum,Me]
_cod_database_code 4113442

loop_
_symmetry_equiv_pos_as_xyz
'x, y, z'
'-x, -y, -z'

loop_
_atom_site_label
_atom_site_type_symbol
_atom_site_fract_x
_atom_site_fract_y
_atom_site_fract_z
_atom_site_U_iso_or_equiv
_atom_site_adp_type
_atom_site_occupancy
_atom_site_symmetry_multiplicity
_atom_site_calc_flag
_atom_site_refinement_flags
Zn1 Zn 0.36419(6) 0.62002(5) 0.15650(3) 0.0524(3) Uani 1 1 d .
Zn2 Zn 0.16286(6) 0.10214(5) 0.36093(3) 0.0485(3) Uani 1 1 d .
O1 O 0.3183(4) 0.7183(3) 0.19529(19) 0.0554(13) Uani 1 1 d .
O2 O 0.4433(4) 0.6007(3) 0.2125(2) 0.0596(13) Uani 1 1 d .
O3 O 0.5760(6) 0.5501(4) 0.5608(3) 0.099(2) Uani 1 1 d .
O4 O 0.4910(6) 0.8098(4) 0.5497(3) 0.113(2) Uani 1 1 d .
O5 O 0.0851(3) 0.0923(3) 0.30874(18) 0.0502(12) Uani 1 1 d .
O6 O 0.1815(3) 0.2072(3) 0.30779(18) 0.0508(12) Uani 1 1 d .
O7 O -0.1717(9) 0.0810(6) 0.0209(5) 0.181(4) Uani 1 1 d .
O8 O 0.0559(9) 0.2302(7) -0.0848(4) 0.183(4) Uani 1 1 d .
N1 N 0.2234(4) 0.5931(3) 0.1673(2) 0.0489(15) Uani 1 1 d .
N2 N 0.2018(4) 0.5856(3) 0.1188(2) 0.0521(15) Uani 1 1 d .
N3 N 0.4143(4) 0.5222(3) 0.1151(2) 0.0516(15) Uani 1 1 d .
N4 N 0.3629(4) 0.5196(3) 0.0762(2) 0.0481(15) Uani 1 1 d .
N5 N 0.3778(4) 0.6828(3) 0.0785(2) 0.0532(16) Uani 1 1 d .
N6 N 0.3263(4) 0.6584(3) 0.0469(2) 0.0519(16) Uani 1 1 d .
N7 N 0.5555(5) 0.6167(4) 0.5720(3) 0.0699(19) Uani 1 1 d .
N8 N 0.5188(5) 0.7391(5) 0.5657(3) 0.077(2) Uani 1 1 d .
N9 N 0.1524(4) 0.1527(4) 0.4296(2) 0.0519(15) Uani 1 1 d .
N10 N 0.2146(4) 0.1156(4) 0.4613(2) 0.0549(16) Uani 1 1 d .
N11 N 0.3105(4) 0.0673(3) 0.3479(2) 0.0493(15) Uani 1 1 d .
N12 N 0.3413(5) 0.0414(3) 0.3955(2) 0.0529(16) Uani 1 1 d .
N13 N 0.1257(4) 0.0027(4) 0.4183(2) 0.0536(16) Uani 1 1 d .
N14 N 0.1903(4) -0.0179(3) 0.4516(2) 0.0548(16) Uani 1 1 d .
N15 N -0.1098(9) 0.1124(6) -0.0191(4) 0.115(3) Uani 1 1 d .
N16 N -0.0118(8) 0.1848(6) -0.0663(5) 0.115(3) Uani 1 1 d .
C1 C 0.3553(6) 0.7174(4) 0.2360(3) 0.0538(19) Uani 1 1 d .
C2 C 0.4246(6) 0.6512(5) 0.2466(3) 0.059(2) Uani 1 1 d .
C3 C 0.4676(6) 0.6441(5) 0.2917(3) 0.061(2) Uani 1 1 d .
H3A H 0.5137 0.6024 0.2982 0.073 Uiso 1 1 calc R
C4 C 0.4417(6) 0.6987(5) 0.3264(3) 0.057(2) Uani 1 1 d .
C5 C 0.3743(6) 0.7620(4) 0.3157(3) 0.059(2) Uani 1 1 d .
H5A H 0.3586 0.7988 0.3405 0.070 Uiso 1 1 calc R
C6 C 0.3310(6) 0.7733(4) 0.2724(3) 0.054(2) Uani 1 1 d .
C7 C 0.2554(6) 0.8396(4) 0.2642(3) 0.0509(19) Uani 1 1 d .
C8 C 0.1562(6) 0.8103(5) 0.2693(3) 0.068(2) Uani 1 1 d .
H8A H 0.1633 0.7760 0.2419 0.102 Uiso 1 1 calc R
H8B H 0.1085 0.8533 0.2627 0.102 Uiso 1 1 calc R
H8C H 0.1334 0.7828 0.3068 0.102 Uiso 1 1 calc R
C9 C 0.2404(7) 0.8922(4) 0.3080(3) 0.069(2) Uani 1 1 d .
H9A H 0.3028 0.9112 0.3062 0.104 Uiso 1 1 calc R
H9B H 0.2161 0.8640 0.3450 0.104 Uiso 1 1 calc R
H9C H 0.1928 0.9351 0.3008 0.104 Uiso 1 1 calc R
C10 C 0.2892(6) 0.8865(4) 0.2069(3) 0.060(2) Uani 1 1 d .
H10A H 0.3524 0.9050 0.2040 0.089 Uiso 1 1 calc R
H10B H 0.2409 0.9299 0.2021 0.089 Uiso 1 1 calc R
H10C H 0.2959 0.8547 0.1779 0.089 Uiso 1 1 calc R
C11 C 0.4756(6) 0.6918(4) 0.3777(3) 0.058(2) Uani 1 1 d .
C12 C 0.4895(6) 0.7563(5) 0.3986(4) 0.071(2) Uani 1 1 d .
H12A H 0.4847 0.8047 0.3765 0.086 Uiso 1 1 calc R
C13 C 0.5097(7) 0.7522(5) 0.4492(4) 0.076(3) Uani 1 1 d .
H13A H 0.5192 0.7972 0.4613 0.091 Uiso 1 1 calc R
C14 C 0.5165(6) 0.6833(4) 0.4830(3) 0.059(2) Uani 1 1 d .
C15 C 0.5051(6) 0.6182(5) 0.4625(3) 0.072(2) Uani 1 1 d .
H15A H 0.5108 0.5698 0.4842 0.087 Uiso 1 1 calc R
C16 C 0.4857(6) 0.6238(5) 0.4113(3) 0.070(2) Uani 1 1 d .
H16A H 0.4791 0.5785 0.3984 0.084 Uiso 1 1 calc R
C17 C 0.5301(6) 0.6786(5) 0.5390(3) 0.059(2) Uani 1 1 d .
C18 C 0.5635(8) 0.6359(5) 0.6250(4) 0.086(3) Uani 1 1 d .
C19 C 0.5297(7) 0.7159(5) 0.6235(3) 0.073(2) Uani 1 1 d .
C20 C 0.5335(13) 0.5799(7) 0.6695(5) 0.173(5) Uani 1 1 d .
H20A H 0.4623 0.5796 0.6777 0.260 Uiso 1 1 calc R
H20B H 0.5522 0.5903 0.7021 0.260 Uiso 1 1 calc R
H20C H 0.5646 0.5303 0.6600 0.260 Uiso 1 1 calc R
C21 C 0.6788(10) 0.6284(9) 0.6174(7) 0.181(6) Uani 1 1 d .
H21A H 0.7041 0.5749 0.6176 0.272 Uiso 1 1 calc R
H21B H 0.6940 0.6480 0.6480 0.272 Uiso 1 1 calc R
H21C H 0.7092 0.6578 0.5820 0.272 Uiso 1 1 calc R
C22 C 0.4284(10) 0.7309(9) 0.6601(6) 0.186(6) Uani 1 1 d .
H22A H 0.4305 0.7178 0.6992 0.278 Uiso 1 1 calc R
H22B H 0.3835 0.6998 0.6521 0.278 Uiso 1 1 calc R
H22C H 0.4056 0.7847 0.6526 0.278 Uiso 1 1 calc R
C23 C 0.5954(10) 0.7656(7) 0.6335(5) 0.148(5) Uani 1 1 d .
H23A H 0.6609 0.7563 0.6097 0.222 Uiso 1 1 calc R
H23B H 0.5984 0.7549 0.6726 0.222 Uiso 1 1 calc R
H23C H 0.5708 0.8188 0.6249 0.222 Uiso 1 1 calc R
C24 C 0.0591(6) 0.5703(6) 0.0820(3) 0.094(3) Uani 1 1 d .
H24A H 0.1095 0.5695 0.0472 0.140 Uiso 1 1 calc R
H24B H 0.0092 0.6125 0.0774 0.140 Uiso 1 1 calc R
H24C H 0.0288 0.5223 0.0917 0.140 Uiso 1 1 calc R
C25 C 0.1050(6) 0.5806(5) 0.1278(3) 0.064(2) Uani 1 1 d .
C26 C 0.0638(6) 0.5852(4) 0.1829(3) 0.063(2) Uani 1 1 d .
H26A H -0.0033 0.5829 0.2014 0.076 Uiso 1 1 calc R
C27 C 0.1389(6) 0.5936(4) 0.2063(3) 0.0542(19) Uani 1 1 d .
C28 C 0.1344(6) 0.5991(4) 0.2638(3) 0.055(2) Uani 1 1 d .
C29 C 0.2127(6) 0.5769(4) 0.2873(3) 0.059(2) Uani 1 1 d .
H29A H 0.2725 0.5568 0.2653 0.071 Uiso 1 1 calc R
C30 C 0.2066(6) 0.5832(5) 0.3422(3) 0.067(2) Uani 1 1 d .
H30A H 0.2628 0.5684 0.3567 0.080 Uiso 1 1 calc R
C31 C 0.1222(7) 0.6098(5) 0.3760(3) 0.065(2) Uani 1 1 d .
C32 C 0.0425(7) 0.6326(5) 0.3536(3) 0.073(2) Uani 1 1 d .
H32A H -0.0170 0.6524 0.3760 0.088 Uiso 1 1 calc R
C33 C 0.0488(6) 0.6268(5) 0.2979(3) 0.069(2) Uani 1 1 d .
H33A H -0.0071 0.6422 0.2833 0.083 Uiso 1 1 calc R
C34 C 0.1169(7) 0.6140(5) 0.4367(3) 0.073(2) Uani 1 1 d .
H34A H 0.0473 0.6304 0.4541 0.087 Uiso 1 1 calc R
C35 C 0.1401(8) 0.5356(5) 0.4674(3) 0.107(4) Uani 1 1 d .
H35A H 0.1336 0.5391 0.5067 0.160 Uiso 1 1 calc R
H35B H 0.2072 0.5163 0.4509 0.160 Uiso 1 1 calc R
H35C H 0.0946 0.5009 0.4645 0.160 Uiso 1 1 calc R
C36 C 0.1742(8) 0.6714(5) 0.4420(4) 0.100(3) Uani 1 1 d .
H36A H 0.1536 0.7203 0.4222 0.149 Uiso 1 1 calc R
H36B H 0.2435 0.6574 0.4260 0.149 Uiso 1 1 calc R
H36C H 0.1647 0.6756 0.4814 0.149 Uiso 1 1 calc R
C37 C 0.3533(6) 0.4373(4) 0.0059(3) 0.065(2) Uani 1 1 d .
H37A H 0.3884 0.3904 -0.0067 0.097 Uiso 1 1 calc R
H37B H 0.3603 0.4785 -0.0255 0.097 Uiso 1 1 calc R
H37C H 0.2840 0.4299 0.0212 0.097 Uiso 1 1 calc R
C38 C 0.3957(6) 0.4577(4) 0.0506(3) 0.0515(19) Uani 1 1 d .
C39 C 0.4679(6) 0.4191(4) 0.0733(3) 0.0546(19) Uani 1 1 d .
H39A H 0.5042 0.3730 0.0637 0.066 Uiso 1 1 calc R
C40 C 0.4789(6) 0.4600(5) 0.1136(3) 0.055(2) Uani 1 1 d .
C41 C 0.5533(6) 0.4415(5) 0.1457(3) 0.061(2) Uani 1 1 d .
C42 C 0.5850(7) 0.3672(6) 0.1610(3) 0.082(3) Uani 1 1 d .
H42A H 0.5502 0.3286 0.1556 0.098 Uiso 1 1 calc R
C43 C 0.6666(8) 0.3449(7) 0.1844(4) 0.096(3) Uani 1 1 d .
H43A H 0.6856 0.2926 0.1940 0.116 Uiso 1 1 calc R
C44 C 0.7173(8) 0.3989(8) 0.1928(4) 0.106(4) Uani 1 1 d .
C45 C 0.6843(8) 0.4748(8) 0.1788(5) 0.120(4) Uani 1 1 d .
H45A H 0.7167 0.5137 0.1860 0.144 Uiso 1 1 calc R
C46 C 0.6055(7) 0.4949(7) 0.1548(4) 0.098(3) Uani 1 1 d .
H46A H 0.5872 0.5471 0.1443 0.117 Uiso 1 1 calc R
C47 C 0.8081(10) 0.3814(10) 0.2144(7) 0.155(6) Uani 1 1 d .
H47A H 0.8043 0.4154 0.2426 0.186 Uiso 1 1 calc R
C48 C 0.8232(10) 0.2956(10) 0.2424(5) 0.183(8) Uani 1 1 d .
H48A H 0.8819 0.2884 0.2568 0.275 Uiso 1 1 calc R
H48B H 0.8306 0.2617 0.2146 0.275 Uiso 1 1 calc R
H48C H 0.7662 0.2837 0.2729 0.275 Uiso 1 1 calc R
C49 C 0.8989(10) 0.3977(10) 0.1658(8) 0.214(9) Uani 1 1 d .
H49A H 0.9580 0.3877 0.1801 0.320 Uiso 1 1 calc R
H49B H 0.8925 0.4510 0.1489 0.320 Uiso 1 1 calc R
H49C H 0.9035 0.3647 0.1379 0.320 Uiso 1 1 calc R
C50 C 0.2658(6) 0.7044(5) -0.0385(3) 0.073(2) Uani 1 1 d .
H50A H 0.2390 0.6550 -0.0289 0.109 Uiso 1 1 calc R
H50B H 0.3106 0.7076 -0.0755 0.109 Uiso 1 1 calc R
H50C H 0.2125 0.7450 -0.0385 0.109 Uiso 1 1 calc R
C51 C 0.3192(6) 0.7129(4) 0.0027(3) 0.059(2) Uani 1 1 d .
C52 C 0.3688(6) 0.7714(5) 0.0057(3) 0.067(2) Uani 1 1 d .
H52A H 0.3775 0.8169 -0.0199 0.080 Uiso 1 1 calc R
C53 C 0.4042(6) 0.7521(4) 0.0529(3) 0.058(2) Uani 1 1 d .
C54 C 0.4607(7) 0.7964(5) 0.0746(4) 0.071(2) Uani 1 1 d .
C55 C 0.5233(7) 0.7621(6) 0.1055(4) 0.089(3) Uani 1 1 d .
H55A H 0.5291 0.7083 0.1142 0.106 Uiso 1 1 calc R
C56 C 0.5794(9) 0.8043(8) 0.1248(5) 0.116(4) Uani 1 1 d .
H56A H 0.6254 0.7792 0.1449 0.139 Uiso 1 1 calc R
C57 C 0.5679(10) 0.8838(8) 0.1146(5) 0.116(4) Uani 1 1 d .
C58 C 0.5066(8) 0.9184(6) 0.0830(5) 0.095(3) Uani 1 1 d .
H58A H 0.4994 0.9722 0.0745 0.115 Uiso 1 1 calc R
C59 C 0.4555(7) 0.8748(6) 0.0637(4) 0.084(3) Uani 1 1 d .
H59A H 0.4133 0.8999 0.0411 0.101 Uiso 1 1 calc R
C60 C 0.6287(12) 0.9288(9) 0.1383(6) 0.172(6) Uani 1 1 d .
H60A H 0.6742 0.8838 0.1475 0.207 Uiso 1 1 calc R
C61 C 0.5820(9) 0.9370(7) 0.1969(5) 0.143(5) Uani 1 1 d .
H61A H 0.6242 0.9626 0.2118 0.215 Uiso 1 1 calc R
H61B H 0.5719 0.8867 0.2186 0.215 Uiso 1 1 calc R
H61C H 0.5188 0.9673 0.1991 0.215 Uiso 1 1 calc R
C62 C 0.7008(14) 0.9689(13) 0.1023(7) 0.284(11) Uani 1 1 d .
H62A H 0.7362 0.9909 0.1235 0.427 Uiso 1 1 calc R
H62B H 0.6715 1.0095 0.0786 0.427 Uiso 1 1 calc R
H62C H 0.7463 0.9347 0.0791 0.427 Uiso 1 1 calc R
C63 C 0.0889(5) 0.1471(4) 0.2673(3) 0.0454(17) Uani 1 1 d .
C64 C 0.0478(5) 0.1446(4) 0.2230(3) 0.0534(19) Uani 1 1 d .
H64A H 0.0115 0.1036 0.2236 0.064 Uiso 1 1 calc R
C65 C 0.0602(5) 0.2014(4) 0.1791(3) 0.0497(18) Uani 1 1 d .
C66 C 0.1107(5) 0.2633(4) 0.1801(3) 0.0509(19) Uani 1 1 d .
H66A H 0.1169 0.3025 0.1492 0.061 Uiso 1 1 calc R
C67 C 0.1516(5) 0.2715(4) 0.2220(3) 0.0452(17) Uani 1 1 d .
C68 C 0.1421(5) 0.2098(4) 0.2674(3) 0.0417(17) Uani 1 1 d .
C69 C 0.2070(5) 0.3383(4) 0.2209(3) 0.0508(19) Uani 1 1 d .
C70 C 0.3132(5) 0.3103(5) 0.2228(3) 0.064(2) Uani 1 1 d .
H70A H 0.3448 0.2852 0.1902 0.096 Uiso 1 1 calc R
H70B H 0.3138 0.2743 0.2567 0.096 Uiso 1 1 calc R
H70C H 0.3485 0.3537 0.2225 0.096 Uiso 1 1 calc R
C71 C 0.1596(6) 0.3779(4) 0.2722(3) 0.070(2) Uani 1 1 d .
H71A H 0.0918 0.3962 0.2717 0.104 Uiso 1 1 calc R
H71B H 0.1959 0.4209 0.2715 0.104 Uiso 1 1 calc R
H71C H 0.1609 0.3418 0.3060 0.104 Uiso 1 1 calc R
C72 C 0.2092(6) 0.3967(4) 0.1682(3) 0.063(2) Uani 1 1 d .
H72A H 0.1421 0.4154 0.1661 0.094 Uiso 1 1 calc R
H72B H 0.2422 0.3726 0.1354 0.094 Uiso 1 1 calc R
H72C H 0.2446 0.4393 0.1696 0.094 Uiso 1 1 calc R
C73 C 0.0246(6) 0.1981(4) 0.1295(3) 0.059(2) Uani 1 1 d .
C74 C -0.0536(6) 0.1571(5) 0.1319(3) 0.069(2) Uani 1 1 d .
H74A H -0.0893 0.1349 0.1672 0.083 Uiso 1 1 calc R
C75 C -0.0807(7) 0.1477(5) 0.0854(4) 0.076(3) Uani 1 1 d .
H75A H -0.1351 0.1202 0.0889 0.091 Uiso 1 1 calc R
C76 C -0.0298(7) 0.1780(5) 0.0334(4) 0.073(3) Uani 1 1 d .
C77 C 0.0466(7) 0.2199(5) 0.0296(4) 0.077(3) Uani 1 1 d .
H77A H 0.0819 0.2416 -0.0059 0.092 Uiso 1 1 calc R
C78 C 0.0728(6) 0.2308(5) 0.0767(3) 0.068(2) Uani 1 1 d .
H78A H 0.1246 0.2612 0.0731 0.082 Uiso 1 1 calc R
C79 C -0.0491(8) 0.1605(5) -0.0165(4) 0.079(3) Uani 1 1 d .
C80 C -0.0931(10) 0.0913(7) -0.0769(6) 0.133(5) Uani 1 1 d .
C81 C -0.0582(8) 0.1577(7) -0.1069(4) 0.099(4) Uani 1 1 d .
C82 C -0.0227(16) 0.0224(9) -0.0783(8) 0.257(8) Uani 1 1 d .
H82A H -0.0074 0.0065 -0.1151 0.385 Uiso 1 1 calc R
H82B H -0.0515 -0.0186 -0.0502 0.385 Uiso 1 1 calc R
H82C H 0.0374 0.0338 -0.0704 0.385 Uiso 1 1 calc R
C83 C -0.1892(11) 0.0703(8) -0.0824(6) 0.178(6) Uani 1 1 d .
H83A H -0.2339 0.1164 -0.0860 0.268 Uiso 1 1 calc R
H83B H -0.2179 0.0357 -0.0493 0.268 Uiso 1 1 calc R
H83C H -0.1780 0.0453 -0.1155 0.268 Uiso 1 1 calc R
C84 C 0.0221(9) 0.1570(8) -0.1593(6) 0.166(5) Uani 1 1 d .
H84A H -0.0015 0.1391 -0.1877 0.249 Uiso 1 1 calc R
H84B H 0.0783 0.1230 -0.1515 0.249 Uiso 1 1 calc R
H84C H 0.0419 0.2085 -0.1728 0.249 Uiso 1 1 calc R
C85 C -0.1397(7) 0.2145(6) -0.1196(4) 0.098(3) Uani 1 1 d .
H85A H -0.1697 0.1961 -0.1452 0.147 Uiso 1 1 calc R
H85B H -0.1138 0.2632 -0.1367 0.147 Uiso 1 1 calc R
H85C H -0.1890 0.2212 -0.0850 0.147 Uiso 1 1 calc R
C86 C 0.2857(7) 0.1377(5) 0.5370(3) 0.085(3) Uani 1 1 d .
H86A H 0.3183 0.0869 0.5319 0.128 Uiso 1 1 calc R
H86B H 0.2471 0.1370 0.5754 0.128 Uiso 1 1 calc R
H86C H 0.3348 0.1741 0.5291 0.128 Uiso 1 1 calc R
C87 C 0.2202(6) 0.1604(5) 0.4984(3) 0.063(2) Uani 1 1 d .
C88 C 0.1622(6) 0.2245(5) 0.4903(3) 0.072(2) Uani 1 1 d .
H88A H 0.1518 0.2661 0.5105 0.086 Uiso 1 1 calc R
C89 C 0.1198(6) 0.2194(5) 0.4468(3) 0.057(2) Uani 1 1 d .
C90 C 0.0475(6) 0.2703(5) 0.4235(3) 0.058(2) Uani 1 1 d .
C91 C 0.0434(6) 0.3493(5) 0.4220(3) 0.066(2) Uani 1 1 d .
H91A H 0.0892 0.3696 0.4358 0.079 Uiso 1 1 calc R
C92 C -0.0251(7) 0.3973(5) 0.4009(3) 0.069(2) Uani 1 1 d .
H92A H -0.0242 0.4505 0.3992 0.083 Uiso 1 1 calc R
C93 C -0.0955(7) 0.3711(5) 0.3821(3) 0.074(2) Uani 1 1 d .
C94 C -0.0911(6) 0.2935(5) 0.3832(3) 0.066(2) Uani 1 1 d .
H94A H -0.1378 0.2736 0.3699 0.080 Uiso 1 1 calc R
C95 C -0.0218(6) 0.2446(5) 0.4029(3) 0.060(2) Uani 1 1 d .
H95A H -0.0211 0.1917 0.4025 0.072 Uiso 1 1 calc R
C96 C -0.1816(9) 0.4234(6) 0.3642(4) 0.097(3) Uani 1 1 d .
H96A H -0.2040 0.3949 0.3396 0.116 Uiso 1 1 calc R
C97 C -0.2660(9) 0.4319(9) 0.4113(6) 0.168(6) Uani 1 1 d .
H97A H -0.3193 0.4639 0.3983 0.252 Uiso 1 1 calc R
H97B H -0.2473 0.4556 0.4389 0.252 Uiso 1 1 calc R
H97C H -0.2877 0.3817 0.4283 0.252 Uiso 1 1 calc R
C98 C -0.1510(13) 0.4955(9) 0.3285(9) 0.241(11) Uani 1 1 d .
H98A H -0.2080 0.5255 0.3182 0.362 Uiso 1 1 calc R
H98B H -0.1023 0.4839 0.2949 0.362 Uiso 1 1 calc R
H98C H -0.1226 0.5246 0.3491 0.362 Uiso 1 1 calc R
C99 C 0.4934(6) -0.0032(6) 0.4270(3) 0.083(3) Uani 1 1 d .
H99A H 0.4474 -0.0084 0.4636 0.124 Uiso 1 1 calc R
H99B H 0.5403 0.0327 0.4259 0.124 Uiso 1 1 calc R
H99C H 0.5284 -0.0528 0.4202 0.124 Uiso 1 1 calc R
C100 C 0.4385(6) 0.0257(5) 0.3832(3) 0.060(2) Uani 1 1 d .
C101 C 0.4717(6) 0.0407(5) 0.3274(3) 0.062(2) Uani 1 1 d .
H10D H 0.5375 0.0342 0.3067 0.074 Uiso 1 1 calc R
C102 C 0.3903(6) 0.0678(4) 0.3063(3) 0.0522(19) Uani 1 1 d .
C103 C 0.3876(5) 0.0904(4) 0.2478(3) 0.0500(18) Uani 1 1 d .
C104 C 0.4646(6) 0.1254(4) 0.2102(3) 0.060(2) Uani 1 1 d .
H10E H 0.5176 0.1373 0.2227 0.072 Uiso 1 1 calc R
C105 C 0.4640(6) 0.1430(4) 0.1548(3) 0.061(2) Uani 1 1 d .
H10F H 0.5180 0.1656 0.1295 0.073 Uiso 1 1 calc R
C106 C 0.3874(5) 0.1288(4) 0.1351(3) 0.0481(18) Uani 1 1 d .
C107 C 0.3111(5) 0.0956(4) 0.1722(3) 0.0486(18) Uani 1 1 d .
H10G H 0.2569 0.0861 0.1597 0.058 Uiso 1 1 calc R
C108 C 0.3111(5) 0.0756(4) 0.2280(3) 0.0479(18) Uani 1 1 d .
H10H H 0.2579 0.0513 0.2528 0.057 Uiso 1 1 calc R
C109 C 0.3878(6) 0.1513(4) 0.0743(3) 0.056(2) Uani 1 1 d .
H10I H 0.4564 0.1402 0.0525 0.068 Uiso 1 1 calc R
C110 C 0.3622(6) 0.2353(4) 0.0619(3) 0.069(2) Uani 1 1 d .
H11A H 0.4057 0.2626 0.0746 0.103 Uiso 1 1 calc R
H11B H 0.2944 0.2482 0.0813 0.103 Uiso 1 1 calc R
H11C H 0.3698 0.2500 0.0218 0.103 Uiso 1 1 calc R
C111 C 0.3223(6) 0.1061(5) 0.0537(3) 0.070(2) Uani 1 1 d .
H11D H 0.3415 0.0516 0.0615 0.105 Uiso 1 1 calc R
H11E H 0.3299 0.1210 0.0136 0.105 Uiso 1 1 calc R
H11F H 0.2539 0.1170 0.0731 0.105 Uiso 1 1 calc R
C112 C 0.2424(7) -0.1320(6) 0.5153(4) 0.096(3) Uani 1 1 d .
H11G H 0.2898 -0.0985 0.5174 0.144 Uiso 1 1 calc R
H11H H 0.2770 -0.1771 0.4995 0.144 Uiso 1 1 calc R
H11I H 0.2023 -0.1475 0.5526 0.144 Uiso 1 1 calc R
C113 C 0.1769(7) -0.0900(5) 0.4784(3) 0.070(2) Uani 1 1 d .
C114 C 0.0997(6) -0.1146(5) 0.4639(3) 0.068(2) Uani 1 1 d .
H11J H 0.0732 -0.1623 0.4760 0.081 Uiso 1 1 calc R
C115 C 0.0702(6) -0.0544(5) 0.4281(3) 0.061(2) Uani 1 1 d .
C116 C -0.0105(6) -0.0494(6) 0.3997(3) 0.067(2) Uani 1 1 d .
C117 C -0.0243(7) -0.1098(7) 0.3778(4) 0.096(3) Uani 1 1 d .
H11K H 0.0133 -0.1569 0.3842 0.115 Uiso 1 1 calc R
C118 C -0.0960(8) -0.1038(8) 0.3446(5) 0.117(4) Uani 1 1 d .
H11L H -0.1018 -0.1453 0.3271 0.140 Uiso 1 1 calc R
C119 C -0.1569(8) -0.0351(9) 0.3387(5) 0.107(4) Uani 1 1 d .
C120 C -0.1427(7) 0.0264(8) 0.3635(4) 0.104(4) Uani 1 1 d .
H12B H -0.1815 0.0734 0.3595 0.125 Uiso 1 1 calc R
C121 C -0.0718(7) 0.0177(6) 0.3937(4) 0.083(3) Uani 1 1 d .
H12C H -0.0647 0.0590 0.4109 0.099 Uiso 1 1 calc R
C122 C -0.2298(10) -0.0288(8) 0.3064(5) 0.138(5) Uani 1 1 d .
H12D H -0.2892 -0.0011 0.3280 0.165 Uiso 1 1 calc R
C123 C -0.2627(13) -0.1101(9) 0.3044(7) 0.215(8) Uani 1 1 d .
H12E H -0.2829 -0.1367 0.3424 0.322 Uiso 1 1 calc R
H12F H -0.2078 -0.1401 0.2831 0.322 Uiso 1 1 calc R
H12G H -0.3176 -0.1031 0.2867 0.322 Uiso 1 1 calc R
C124 C -0.2028(12) 0.0190(10) 0.2537(6) 0.208(8) Uani 1 1 d .
H12H H -0.1817 0.0663 0.2593 0.311 Uiso 1 1 calc R
H12I H -0.2591 0.0308 0.2370 0.311 Uiso 1 1 calc R
H12J H -0.1491 -0.0075 0.2288 0.311 Uiso 1 1 calc R
B1 B 0.2823(6) 0.5811(5) 0.0661(3) 0.051(2) Uani 1 1 d .
H1 H 0.2543 0.5692 0.0363 0.061 Uiso 1 1 calc R
B2 B 0.2653(6) 0.0360(5) 0.4522(3) 0.053(2) Uani 1 1 d .
H2 H 0.2990 0.0153 0.4826 0.064 Uiso 1 1 calc R

loop_
_atom_site_aniso_label
_atom_site_aniso_U_11
_atom_site_aniso_U_22
_atom_site_aniso_U_33
_atom_site_aniso_U_23
_atom_site_aniso_U_13
_atom_site_aniso_U_12
Zn1 0.0639(6) 0.0554(6) 0.0436(5) -0.0170(4) -0.0130(4) -0.0127(4)
Zn2 0.0612(6) 0.0545(6) 0.0336(5) -0.0064(4) -0.0137(4) -0.0141(4)
O1 0.075(3) 0.057(3) 0.043(3) -0.014(2) -0.022(3) -0.011(3)
O2 0.073(4) 0.059(3) 0.054(3) -0.020(3) -0.020(3) -0.009(3)
O3 0.169(7) 0.065(4) 0.077(4) -0.014(4) -0.058(4) 0.000(4)
O4 0.189(8) 0.075(5) 0.095(5) -0.027(4) -0.065(5) 0.001(5)
O5 0.057(3) 0.058(3) 0.038(3) -0.002(2) -0.013(2) -0.017(2)
O6 0.065(3) 0.059(3) 0.033(3) -0.011(2) -0.012(2) -0.018(2)
O7 0.225(8) 0.197(8) 0.167(8) -0.037(6) -0.089(7) -0.093(7)
O8 0.244(9) 0.232(9) 0.100(6) -0.018(6) -0.077(6) -0.055(7)
N1 0.061(4) 0.052(4) 0.037(3) -0.011(3) -0.010(3) -0.016(3)
N2 0.061(4) 0.059(4) 0.043(4) -0.018(3) -0.014(3) -0.013(3)
N3 0.062(4) 0.061(4) 0.038(3) -0.014(3) -0.015(3) -0.013(3)
N4 0.061(4) 0.046(4) 0.038(3) -0.012(3) -0.008(3) -0.007(3)
N5 0.061(4) 0.045(4) 0.052(4) -0.013(3) -0.003(3) -0.009(3)
N6 0.070(4) 0.050(4) 0.041(4) -0.017(3) -0.012(3) -0.010(3)
N7 0.110(6) 0.052(5) 0.060(5) -0.010(4) -0.037(4) -0.018(4)
N8 0.108(6) 0.070(6) 0.065(5) -0.010(4) -0.039(4) -0.016(4)
N9 0.058(4) 0.066(4) 0.036(3) -0.005(3) -0.016(3) -0.013(3)
N10 0.067(4) 0.066(4) 0.037(3) -0.011(3) -0.016(3) -0.013(3)
N11 0.059(4) 0.060(4) 0.034(3) -0.008(3) -0.017(3) -0.011(3)
N12 0.071(5) 0.061(4) 0.032(3) 0.000(3) -0.023(3) -0.011(3)
N13 0.060(4) 0.065(4) 0.042(4) -0.003(3) -0.023(3) -0.014(3)
N14 0.064(4) 0.061(4) 0.036(3) 0.001(3) -0.010(3) -0.010(3)
N15 0.170(8) 0.103(6) 0.105(6) -0.026(5) -0.081(6) -0.025(6)
N16 0.159(7) 0.110(6) 0.103(7) -0.011(5) -0.069(6) -0.036(6)
C1 0.070(5) 0.050(5) 0.046(5) -0.011(4) -0.017(4) -0.013(4)
C2 0.073(6) 0.065(6) 0.048(5) -0.017(4) -0.015(4) -0.024(4)
C3 0.069(5) 0.067(6) 0.055(5) -0.007(4) -0.028(4) -0.012(4)
C4 0.068(5) 0.066(6) 0.050(5) -0.017(4) -0.023(4) -0.021(4)
C5 0.082(6) 0.057(5) 0.047(5) -0.013(4) -0.024(4) -0.017(4)
C6 0.079(5) 0.053(5) 0.038(4) -0.013(4) -0.016(4) -0.024(4)
C7 0.076(5) 0.044(5) 0.036(4) -0.011(3) -0.013(4) -0.014(4)
C8 0.088(6) 0.068(6) 0.055(5) -0.016(4) -0.020(5) -0.015(5)
C9 0.117(7) 0.055(5) 0.043(5) -0.014(4) -0.026(5) -0.015(5)
C10 0.090(6) 0.049(5) 0.046(5) -0.011(4) -0.027(4) -0.003(4)
C11 0.083(6) 0.053(5) 0.049(5) -0.004(4) -0.028(4) -0.018(4)
C12 0.104(7) 0.049(5) 0.080(6) -0.001(4) -0.052(5) -0.020(5)
C13 0.114(7) 0.054(6) 0.082(6) -0.008(5) -0.057(6) -0.029(5)
C14 0.079(6) 0.052(5) 0.059(5) -0.013(4) -0.034(4) -0.015(4)
C15 0.104(7) 0.056(5) 0.069(6) -0.012(4) -0.036(5) -0.014(5)
C16 0.102(7) 0.061(6) 0.064(6) -0.016(5) -0.045(5) -0.010(5)
C17 0.084(6) 0.047(5) 0.059(5) -0.014(4) -0.032(4) -0.016(4)
C18 0.132(9) 0.075(7) 0.062(6) 0.001(5) -0.047(6) -0.014(6)
C19 0.093(7) 0.077(7) 0.059(6) -0.011(5) -0.023(5) -0.026(5)
C20 0.309(12) 0.127(8) 0.087(6) -0.030(6) -0.035(8) -0.042(8)
C21 0.187(10) 0.185(10) 0.192(10) -0.042(8) -0.078(8) 0.000(8)
C22 0.190(10) 0.187(10) 0.139(9) 0.001(8) -0.006(8) 0.031(8)
C23 0.198(9) 0.144(8) 0.142(8) -0.009(7) -0.100(7) -0.055(7)
C24 0.069(6) 0.165(10) 0.061(6) -0.026(6) -0.026(5) -0.030(6)
C25 0.065(6) 0.076(6) 0.055(5) -0.022(4) -0.010(4) -0.014(4)
C26 0.059(5) 0.074(6) 0.060(5) -0.015(4) -0.013(4) -0.016(4)
C27 0.066(5) 0.051(5) 0.044(5) -0.011(4) -0.005(4) -0.015(4)
C28 0.071(6) 0.056(5) 0.039(4) -0.016(4) -0.005(4) -0.019(4)
C29 0.071(6) 0.067(5) 0.039(4) -0.017(4) -0.002(4) -0.014(4)
C30 0.074(6) 0.076(6) 0.054(5) -0.024(4) -0.008(5) -0.014(5)
C31 0.085(6) 0.068(6) 0.041(5) -0.023(4) 0.002(5) -0.023(5)
C32 0.087(7) 0.083(6) 0.049(5) -0.024(5) -0.001(5) -0.020(5)
C33 0.067(6) 0.078(6) 0.063(6) -0.017(5) -0.007(5) -0.014(5)
C34 0.101(7) 0.080(7) 0.041(5) -0.025(5) -0.006(4) -0.020(5)
C35 0.171(11) 0.105(9) 0.047(5) -0.017(6) -0.014(6) -0.042(7)
C36 0.151(10) 0.100(8) 0.055(6) -0.033(5) -0.007(6) -0.044(7)
C37 0.097(6) 0.054(5) 0.052(5) -0.007(4) -0.037(5) 0.002(4)
C38 0.072(5) 0.047(5) 0.035(4) -0.010(4) -0.006(4) -0.012(4)
C39 0.071(5) 0.054(5) 0.046(4) -0.014(4) -0.019(4) -0.012(4)
C40 0.054(5) 0.066(6) 0.043(5) -0.008(4) -0.006(4) -0.014(4)
C41 0.075(6) 0.055(5) 0.060(5) -0.012(4) -0.029(4) -0.006(5)
C42 0.079(7) 0.119(9) 0.049(5) -0.018(5) -0.011(5) -0.019(6)
C43 0.098(8) 0.122(9) 0.074(7) -0.032(6) -0.025(6) 0.007(7)
C44 0.088(8) 0.145(12) 0.095(8) -0.062(8) -0.029(6) 0.020(8)
C45 0.092(8) 0.135(11) 0.157(11) -0.096(9) -0.045(8) 0.029(8)
C46 0.073(7) 0.128(9) 0.111(8) -0.063(7) -0.033(6) 0.007(6)
C47 0.108(11) 0.183(15) 0.208(17) -0.093(13) -0.082(12) 0.043(10)
C48 0.162(14) 0.27(2) 0.109(10) -0.054(12) -0.064(10) 0.097(14)
C49 0.088(11) 0.209(18) 0.32(2) 0.045(17) -0.070(14) 0.001(10)
C50 0.097(7) 0.080(6) 0.042(5) -0.010(4) -0.021(5) 0.001(5)
C51 0.077(6) 0.055(5) 0.035(4) -0.010(4) 0.006(4) -0.007(4)
C52 0.084(6) 0.061(6) 0.046(5) -0.011(4) 0.006(4) -0.013(5)
C53 0.064(5) 0.055(5) 0.053(5) -0.021(4) 0.000(4) -0.016(4)
C54 0.079(6) 0.062(6) 0.064(6) -0.014(5) 0.009(5) -0.017(5)
C55 0.097(7) 0.081(7) 0.094(7) 0.002(6) -0.028(6) -0.038(6)
C56 0.129(10) 0.127(11) 0.111(9) -0.020(8) -0.037(7) -0.065(8)
C57 0.124(10) 0.124(11) 0.118(10) -0.041(8) -0.016(8) -0.075(9)
C58 0.091(8) 0.096(8) 0.102(9) -0.048(7) 0.013(6) -0.044(7)
C59 0.095(7) 0.082(8) 0.063(6) -0.020(5) 0.017(5) -0.027(6)
C60 0.193(13) 0.178(12) 0.173(13) -0.050(11) -0.039(11) -0.095(11)
C61 0.150(10) 0.149(10) 0.166(11) -0.088(9) -0.048(9) -0.035(8)
C62 0.250(16) 0.36(2) 0.282(19) -0.066(15) -0.037(14) -0.205(15)
C63 0.052(4) 0.048(5) 0.035(4) -0.005(4) -0.007(3) -0.007(4)
C64 0.061(5) 0.064(5) 0.042(4) -0.008(4) -0.016(4) -0.023(4)
C65 0.059(5) 0.054(5) 0.041(4) -0.005(4) -0.018(4) -0.011(4)
C66 0.061(5) 0.050(5) 0.042(4) -0.004(4) -0.018(4) 0.001(4)
C67 0.051(4) 0.049(5) 0.036(4) -0.001(3) -0.013(3) -0.009(3)
C68 0.048(4) 0.046(4) 0.033(4) -0.010(3) -0.011(3) -0.005(3)
C69 0.063(5) 0.056(5) 0.034(4) -0.007(4) -0.006(4) -0.015(4)
C70 0.071(6) 0.075(6) 0.056(5) -0.010(4) -0.024(4) -0.023(4)
C71 0.095(6) 0.061(5) 0.055(5) -0.016(4) -0.013(5) -0.015(5)
C72 0.077(6) 0.058(5) 0.052(5) -0.001(4) -0.011(4) -0.020(4)
C73 0.078(6) 0.057(5) 0.054(5) -0.011(4) -0.036(4) -0.004(4)
C74 0.079(6) 0.079(6) 0.062(5) -0.008(5) -0.036(5) -0.019(5)
C75 0.090(7) 0.069(6) 0.085(7) -0.003(5) -0.052(6) -0.015(5)
C76 0.116(8) 0.052(5) 0.075(6) -0.005(5) -0.069(6) -0.006(5)
C77 0.110(7) 0.073(6) 0.055(5) -0.003(5) -0.039(5) -0.009(5)
C78 0.092(6) 0.072(6) 0.052(5) -0.002(4) -0.033(5) -0.027(5)
C79 0.127(8) 0.063(6) 0.067(6) -0.003(5) -0.063(6) -0.009(6)
C80 0.187(14) 0.086(9) 0.163(12) -0.022(9) -0.128(11) 0.030(9)
C81 0.150(10) 0.102(9) 0.067(7) -0.035(6) -0.067(7) 0.023(8)
C82 0.384(13) 0.177(10) 0.244(11) -0.062(8) -0.185(10) 0.109(9)
C83 0.246(11) 0.173(9) 0.162(9) -0.004(7) -0.117(8) -0.074(8)
C84 0.123(8) 0.213(10) 0.181(9) -0.096(8) -0.045(7) 0.025(7)
C85 0.121(8) 0.110(8) 0.068(6) -0.026(6) -0.053(6) 0.051(7)
C86 0.107(7) 0.112(8) 0.058(5) -0.032(5) -0.044(5) -0.013(6)
C87 0.064(6) 0.083(7) 0.048(5) -0.016(5) -0.012(4) -0.018(5)
C88 0.080(6) 0.085(7) 0.062(6) -0.036(5) -0.020(5) -0.006(5)
C89 0.065(5) 0.062(6) 0.045(5) -0.015(4) -0.009(4) -0.013(4)
C90 0.075(6) 0.060(6) 0.034(4) -0.013(4) 0.003(4) -0.008(4)
C91 0.079(6) 0.071(6) 0.050(5) -0.024(4) -0.006(4) -0.013(5)
C92 0.095(7) 0.060(6) 0.047(5) -0.017(4) 0.002(5) -0.011(5)
C93 0.106(7) 0.076(7) 0.038(5) -0.008(4) -0.015(5) -0.010(6)
C94 0.081(6) 0.070(6) 0.050(5) -0.008(4) -0.014(4) -0.018(5)
C95 0.076(6) 0.053(5) 0.055(5) -0.003(4) -0.022(4) -0.017(4)
C96 0.141(10) 0.080(7) 0.077(7) -0.019(6) -0.046(7) 0.013(7)
C97 0.120(11) 0.255(18) 0.132(12) -0.059(12) -0.065(10) 0.081(11)
C98 0.27(2) 0.140(14) 0.36(3) 0.111(16) -0.23(2) -0.085(14)
C99 0.075(6) 0.115(8) 0.056(5) 0.001(5) -0.025(5) -0.002(5)
C100 0.058(6) 0.075(6) 0.049(5) -0.005(4) -0.019(4) -0.008(4)
C101 0.056(5) 0.084(6) 0.045(5) -0.007(4) -0.012(4) -0.005(4)
C102 0.059(5) 0.055(5) 0.044(5) -0.009(4) -0.011(4) -0.014(4)
C103 0.059(5) 0.054(5) 0.037(4) -0.005(4) -0.009(4) -0.010(4)
C104 0.063(5) 0.083(6) 0.039(5) -0.010(4) -0.014(4) -0.020(4)
C105 0.061(5) 0.077(6) 0.045(5) -0.008(4) -0.004(4) -0.023(4)
C106 0.063(5) 0.044(4) 0.036(4) -0.007(3) -0.005(4) -0.013(4)
C107 0.058(5) 0.046(4) 0.045(4) -0.009(4) -0.013(4) -0.010(4)
C108 0.056(5) 0.052(5) 0.037(4) -0.012(3) -0.005(3) -0.015(4)
C109 0.070(5) 0.059(5) 0.036(4) -0.003(4) -0.006(4) -0.012(4)
C110 0.094(6) 0.063(6) 0.053(5) -0.006(4) -0.025(5) -0.009(5)
C111 0.092(6) 0.068(6) 0.052(5) -0.019(4) -0.014(5) -0.008(5)
C112 0.107(8) 0.096(7) 0.068(6) 0.031(6) -0.014(6) -0.020(6)
C113 0.090(7) 0.072(6) 0.046(5) 0.007(4) -0.014(5) -0.018(5)
C114 0.081(6) 0.077(6) 0.045(5) 0.003(5) -0.010(4) -0.035(5)
C115 0.067(5) 0.081(6) 0.039(4) -0.002(4) -0.019(4) -0.015(5)
C116 0.070(6) 0.088(7) 0.045(5) -0.002(5) -0.007(4) -0.034(5)
C117 0.084(7) 0.118(9) 0.094(7) -0.043(7) -0.013(6) -0.019(6)
C118 0.080(8) 0.171(13) 0.108(9) -0.038(9) -0.019(7) -0.023(8)
C119 0.075(8) 0.171(12) 0.091(8) -0.046(8) -0.024(6) -0.022(8)
C120 0.072(7) 0.174(12) 0.069(7) -0.019(7) -0.023(6) -0.005(7)
C121 0.098(7) 0.092(8) 0.062(6) 0.000(5) -0.021(5) -0.030(6)
C122 0.144(10) 0.173(12) 0.117(10) -0.025(9) -0.060(9) -0.028(9)
C123 0.235(15) 0.254(16) 0.215(15) -0.068(12) -0.105(12) -0.089(13)
C124 0.217(14) 0.295(17) 0.143(11) 0.067(11) -0.102(11) -0.149(12)
B1 0.062(6) 0.059(6) 0.038(5) -0.015(4) -0.010(4) -0.017(5)
B2 0.062(6) 0.070(6) 0.028(4) 0.002(4) -0.012(4) -0.020(5)

loop_
_atom_type_symbol
_atom_type_description
_atom_type_scat_dispersion_real
_atom_type_scat_dispersion_imag
_atom_type_scat_source
C C 0.0033 0.0016 'International Tables Vol C Tables 4.2.6.8 and 6.1.1.4'
H H 0.0000 0.0000 'International Tables Vol C Tables 4.2.6.8 and 6.1.1.4'
B B 0.0013 0.0007 'International Tables Vol C Tables 4.2.6.8 and 6.1.1.4'
N N 0.0061 0.0033 'International Tables Vol C Tables 4.2.6.8 and 6.1.1.4'
O O 0.0106 0.0060 'International Tables Vol C Tables 4.2.6.8 and 6.1.1.4'
Zn Zn 0.2839 1.4301 'International Tables Vol C Tables 4.2.6.8 and 6.1.1.4'

loop_
_geom_angle_atom_site_label_1
_geom_angle_atom_site_label_2
_geom_angle_atom_site_label_3
_geom_angle
O2 Zn1 N1 127.2(2)
O2 Zn1 N5 135.0(2)
N1 Zn1 N5 97.2(2)
O2 Zn1 O1 79.80(19)
N1 Zn1 O1 93.4(2)
N5 Zn1 O1 91.7(2)
O2 Zn1 N3 100.3(2)
N1 Zn1 N3 88.0(2)
N5 Zn1 N3 86.8(2)
O1 Zn1 N3 178.1(2)
O5 Zn2 N9 140.2(2)
O5 Zn2 N11 122.9(2)
N9 Zn2 N11 96.3(2)
O5 Zn2 O6 79.57(18)
N9 Zn2 O6 91.6(2)
N11 Zn2 O6 95.1(2)
O5 Zn2 N13 98.2(2)
N9 Zn2 N13 85.6(2)
N11 Zn2 N13 91.9(2)
O6 Zn2 N13 172.7(2)
C1 O1 Zn1 112.5(5)
C2 O2 Zn1 114.2(5)
C63 O5 Zn2 115.0(4)
C68 O6 Zn2 110.4(4)
C27 N1 N2 106.9(6)
C27 N1 Zn1 138.5(5)
N2 N1 Zn1 113.3(4)
C25 N2 N1 109.6(6)
C25 N2 B1 129.9(6)
N1 N2 B1 120.5(6)
C40 N3 N4 106.2(6)
C40 N3 Zn1 142.5(5)
N4 N3 Zn1 111.3(4)
C38 N4 N3 110.3(6)
C38 N4 B1 128.3(6)
N3 N4 B1 121.4(6)
C53 N5 N6 106.6(6)
C53 N5 Zn1 137.6(5)
N6 N5 Zn1 113.6(4)
N5 N6 C51 109.5(6)
N5 N6 B1 119.6(6)
C51 N6 B1 130.8(6)
O3 N7 C17 127.5(7)
O3 N7 C18 121.2(7)
C17 N7 C18 111.2(7)
O4 N8 C17 129.1(7)
O4 N8 C19 119.2(7)
C17 N8 C19 111.2(7)
C89 N9 N10 108.0(6)
C89 N9 Zn2 138.0(5)
N10 N9 Zn2 112.0(5)
C87 N10 N9 108.8(6)
C87 N10 B2 129.9(7)
N9 N10 B2 121.3(6)
C102 N11 N12 106.3(6)
C102 N11 Zn2 139.0(5)
N12 N11 Zn2 114.3(4)
C100 N12 N11 110.0(6)
C100 N12 B2 130.8(6)
N11 N12 B2 119.2(6)
C115 N13 N14 106.0(6)
C115 N13 Zn2 141.3(5)
N14 N13 Zn2 111.5(4)
C113 N14 N13 109.0(6)
C113 N14 B2 130.3(7)
N13 N14 B2 120.6(6)
O7 N15 C79 126.7(10)
O7 N15 C80 120.4(10)
C79 N15 C80 112.8(11)
C79 N16 O8 127.2(10)
C79 N16 C81 113.1(10)
O8 N16 C81 119.6(11)
O1 C1 C6 124.5(7)
O1 C1 C2 115.9(6)
C6 C1 C2 119.6(7)
O2 C2 C3 122.6(8)
O2 C2 C1 117.3(7)
C3 C2 C1 120.1(7)
C4 C3 C2 118.8(8)
C3 C4 C5 120.4(7)
C3 C4 C11 122.4(8)
C5 C4 C11 117.1(7)
C6 C5 C4 124.1(7)
C5 C6 C1 117.0(7)
C5 C6 C7 122.5(6)
C1 C6 C7 120.4(6)
C6 C7 C8 110.1(6)
C6 C7 C10 109.9(6)
C8 C7 C10 110.0(6)
C6 C7 C9 111.5(6)
C8 C7 C9 107.4(6)
C10 C7 C9 107.9(6)
C16 C11 C12 115.5(7)
C16 C11 C4 122.8(7)
C12 C11 C4 121.4(7)
C13 C12 C11 122.5(8)
C12 C13 C14 121.0(7)
C13 C14 C15 117.4(7)
C13 C14 C17 121.6(7)
C15 C14 C17 121.0(7)
C16 C15 C14 120.6(8)
C15 C16 C11 123.0(7)
N7 C17 N8 108.7(7)
N7 C17 C14 127.7(7)
N8 C17 C14 123.6(7)
C20 C18 C19 124.8(10)
C20 C18 N7 112.7(8)
C19 C18 N7 104.9(7)
C20 C18 C21 102.8(10)
C19 C18 C21 107.4(9)
N7 C18 C21 101.8(9)
C18 C19 C23 116.8(9)
C18 C19 N8 103.1(7)
C23 C19 N8 108.0(8)
C18 C19 C22 113.6(9)
C23 C19 C22 109.3(10)
N8 C19 C22 105.1(8)
N2 C25 C26 107.7(7)
N2 C25 C24 121.9(7)
C26 C25 C24 130.4(8)
C25 C26 C27 106.5(7)
N1 C27 C26 109.4(6)
N1 C27 C28 122.2(7)
C26 C27 C28 128.4(7)
C29 C28 C33 116.7(7)
C29 C28 C27 122.7(7)
C33 C28 C27 120.5(8)
C28 C29 C30 121.6(8)
C31 C30 C29 121.8(8)
C30 C31 C32 118.0(7)
C30 C31 C34 120.6(9)
C32 C31 C34 121.4(8)
C31 C32 C33 120.3(8)
C28 C33 C32 121.6(8)
C36 C34 C35 114.4(8)
C36 C34 C31 111.6(7)
C35 C34 C31 110.7(7)
C39 C38 N4 107.5(6)
C39 C38 C37 128.8(7)
N4 C38 C37 123.6(7)
C38 C39 C40 107.3(7)
N3 C40 C39 108.7(7)
N3 C40 C41 125.5(7)
C39 C40 C41 125.7(8)
C42 C41 C46 115.7(9)
C42 C41 C40 120.4(8)
C46 C41 C40 123.1(9)
C41 C42 C43 123.8(9)
C44 C43 C42 119.3(11)
C43 C44 C45 117.6(11)
C43 C44 C47 123.6(13)
C45 C44 C47 118.8(12)
C46 C45 C44 121.7(11)
C41 C46 C45 121.9(11)
C44 C47 C49 109.3(13)
C44 C47 C48 113.5(13)
C49 C47 C48 108.0(11)
C52 C51 N6 107.3(7)
C52 C51 C50 130.0(8)
N6 C51 C50 122.7(7)
C51 C52 C53 107.2(7)
N5 C53 C52 109.4(7)
N5 C53 C54 122.6(8)
C52 C53 C54 128.1(8)
C55 C54 C59 116.6(9)
C55 C54 C53 121.0(9)
C59 C54 C53 122.4(10)
C54 C55 C56 121.0(10)
C55 C56 C57 120.0(12)
C58 C57 C56 119.2(10)
C58 C57 C60 122.2(13)
C56 C57 C60 118.6(14)
C57 C58 C59 118.7(11)
C58 C59 C54 124.4(11)
C62 C60 C61 128.1(13)
C62 C60 C57 119.0(13)
C61 C60 C57 111.0(11)
O5 C63 C64 122.4(6)
O5 C63 C68 116.9(6)
C64 C63 C68 120.6(6)
C65 C64 C63 119.4(6)
C64 C65 C66 119.4(6)
C64 C65 C73 121.2(6)
C66 C65 C73 119.4(6)
C67 C66 C65 125.3(7)
C66 C67 C68 115.2(6)
C66 C67 C69 123.5(6)
C68 C67 C69 121.2(6)
O6 C68 C63 117.7(6)
O6 C68 C67 122.3(6)
C63 C68 C67 120.0(6)
C67 C69 C70 109.8(6)
C67 C69 C71 109.7(6)
C70 C69 C71 108.2(6)
C67 C69 C72 112.3(6)
C70 C69 C72 107.9(6)
C71 C69 C72 108.9(6)
C78 C73 C74 116.3(7)
C78 C73 C65 121.3(7)
C74 C73 C65 122.2(7)
C75 C74 C73 122.3(8)
C74 C75 C76 120.6(8)
C77 C76 C75 118.4(7)
C77 C76 C79 120.0(9)
C75 C76 C79 121.3(9)
C76 C77 C78 121.0(8)
C77 C78 C73 121.2(8)
N16 C79 N15 104.3(9)
N16 C79 C76 129.2(10)
N15 C79 C76 126.5(10)
C81 C80 C83 118.6(10)
C81 C80 C82 116.8(14)
C83 C80 C82 108.7(13)
C81 C80 N15 98.2(9)
C83 C80 N15 107.4(12)
C82 C80 N15 105.4(10)
C80 C81 C85 111.3(10)
C80 C81 C84 121.0(11)
C85 C81 C84 107.8(9)
C80 C81 N16 101.6(9)
C85 C81 N16 110.2(8)
C84 C81 N16 104.2(10)
C88 C87 N10 107.5(7)
C88 C87 C86 130.7(8)
N10 C87 C86 121.7(8)
C87 C88 C89 108.2(8)
N9 C89 C88 107.6(7)
N9 C89 C90 121.2(7)
C88 C89 C90 131.1(8)
C95 C90 C91 116.4(8)
C95 C90 C89 122.8(7)
C91 C90 C89 120.8(8)
C92 C91 C90 121.2(8)
C91 C92 C93 122.0(8)
C94 C93 C92 116.8(9)
C94 C93 C96 119.7(9)
C92 C93 C96 123.4(9)
C95 C94 C93 122.1(8)
C94 C95 C90 121.5(8)
C97 C96 C98 115.4(13)
C97 C96 C93 111.7(8)
C98 C96 C93 113.4(11)
N12 C100 C101 107.9(7)
N12 C100 C99 122.2(7)
C101 C100 C99 129.9(8)
C100 C101 C102 106.5(7)
N11 C102 C101 109.3(6)
N11 C102 C103 123.1(7)
C101 C102 C103 127.5(7)
C108 C103 C104 118.1(6)
C108 C103 C102 121.6(6)
C104 C103 C102 120.3(7)
C105 C104 C103 120.0(7)
C106 C105 C104 122.0(7)
C107 C106 C105 117.9(7)
C107 C106 C109 121.6(7)
C105 C106 C109 120.5(6)
C106 C107 C108 121.2(7)
C103 C108 C107 120.7(7)
C110 C109 C106 110.3(6)
C110 C109 C111 111.2(6)
C106 C109 C111 114.1(6)
N14 C113 C114 108.2(7)
N14 C113 C112 122.2(8)
C114 C113 C112 129.6(8)
C115 C114 C113 104.3(7)
N13 C115 C114 112.3(7)
N13 C115 C116 120.0(7)
C114 C115 C116 127.6(8)
C117 C116 C121 118.7(9)
C117 C116 C115 120.0(10)
C121 C116 C115 121.2(8)
C116 C117 C118 121.0(11)
C119 C118 C117 119.2(11)
C118 C119 C120 118.4(11)
C118 C119 C122 119.7(12)
C120 C119 C122 121.9(13)
C121 C120 C119 119.7(11)
C120 C121 C116 122.8(10)
C124 C122 C119 112.2(12)
C124 C122 C123 116.0(12)
C119 C122 C123 111.8(12)
N4 B1 N2 110.6(6)
N4 B1 N6 109.0(6)
N2 B1 N6 109.5(6)
N14 B2 N10 110.5(6)
N14 B2 N12 108.4(6)
N10 B2 N12 109.4(6)

loop_
_geom_bond_atom_site_label_1
_geom_bond_atom_site_label_2
_geom_bond_distance
Zn1 O2 1.981(5)
Zn1 N1 2.061(6)
Zn1 N5 2.064(6)
Zn1 O1 2.110(5)
Zn1 N3 2.143(6)
Zn2 O5 1.966(4)
Zn2 N9 2.050(6)
Zn2 N11 2.069(6)
Zn2 O6 2.121(5)
Zn2 N13 2.126(6)
O1 C1 1.264(8)
O2 C2 1.308(8)
O3 N7 1.255(8)
O4 N8 1.304(9)
O5 C63 1.300(8)
O6 C68 1.274(7)
O7 N15 1.258(12)
O8 N16 1.286(12)
N1 C27 1.342(9)
N1 N2 1.365(7)
N2 C25 1.349(9)
N2 B1 1.519(10)
N3 C40 1.349(9)
N3 N4 1.375(7)
N4 C38 1.350(8)
N4 B1 1.523(10)
N5 C53 1.350(9)
N5 N6 1.368(7)
N6 C51 1.365(9)
N6 B1 1.546(10)
N7 C17 1.336(9)
N7 C18 1.470(10)
N8 C17 1.345(10)
N8 C19 1.486(10)
N9 C89 1.329(9)
N9 N10 1.375(8)
N10 C87 1.356(9)
N10 B2 1.539(11)
N11 C102 1.331(9)
N11 N12 1.366(7)
N12 C100 1.340(9)
N12 B2 1.549(10)
N13 C115 1.327(9)
N13 N14 1.373(7)
N14 C113 1.366(9)
N14 B2 1.536(10)
N15 C79 1.321(12)
N15 C80 1.517(14)
N16 C79 1.256(12)
N16 C81 1.524(12)
C1 C6 1.425(10)
C1 C2 1.473(11)
C2 C3 1.404(10)
C3 C4 1.374(10)
C4 C5 1.423(10)
C4 C11 1.473(10)
C5 C6 1.360(9)
C6 C7 1.518(10)
C7 C8 1.539(10)
C7 C10 1.534(9)
C7 C9 1.529(9)
C11 C16 1.373(10)
C11 C12 1.407(10)
C12 C13 1.364(10)
C13 C14 1.383(10)
C14 C15 1.399(10)
C14 C17 1.458(10)
C15 C16 1.371(10)
C18 C20 1.386(12)
C18 C19 1.452(11)
C18 C21 1.592(14)
C19 C23 1.467(11)
C19 C22 1.514(13)
C24 C25 1.513(10)
C25 C26 1.371(10)
C26 C27 1.382(10)
C27 C28 1.452(10)
C28 C29 1.376(10)
C28 C33 1.384(10)
C29 C30 1.385(10)
C30 C31 1.361(11)
C31 C32 1.378(11)
C31 C34 1.526(10)
C32 C33 1.403(11)
C34 C36 1.439(9)
C34 C35 1.524(10)
C37 C38 1.521(9)
C38 C39 1.357(10)
C39 C40 1.400(9)
C40 C41 1.463(10)
C41 C42 1.372(12)
C41 C46 1.369(12)
C42 C43 1.414(12)
C43 C44 1.358(14)
C44 C45 1.396(16)
C44 C47 1.504(15)
C45 C46 1.387(13)
C47 C49 1.55(2)
C47 C48 1.59(2)
C50 C51 1.472(10)
C51 C52 1.364(10)
C52 C53 1.381(11)
C53 C54 1.458(11)
C54 C55 1.352(12)
C54 C59 1.382(12)
C55 C56 1.391(13)
C56 C57 1.401(16)
C57 C58 1.351(15)
C57 C60 1.542(15)
C58 C59 1.358(12)
C60 C62 1.372(12)
C60 C61 1.476(12)
C63 C64 1.395(9)
C63 C68 1.438(9)
C64 C65 1.362(9)
C65 C66 1.409(10)
C65 C73 1.476(9)
C66 C67 1.366(9)
C67 C68 1.439(9)
C67 C69 1.513(9)
C69 C70 1.537(10)
C69 C71 1.537(10)
C69 C72 1.539(9)
C73 C78 1.396(10)
C73 C74 1.397(10)
C74 C75 1.366(10)
C75 C76 1.380(12)
C76 C77 1.378(12)
C76 C79 1.443(11)
C77 C78 1.381(10)
C80 C81 1.376(13)
C80 C83 1.510(14)
C80 C82 1.485(15)
C81 C85 1.500(11)
C81 C84 1.506(13)
C86 C87 1.486(11)
C87 C88 1.342(11)
C88 C89 1.401(10)
C89 C90 1.454(11)
C90 C95 1.387(10)
C90 C91 1.405(11)
C91 C92 1.364(11)
C92 C93 1.378(12)
C93 C94 1.381(11)
C93 C96 1.557(13)
C94 C95 1.365(10)
C96 C97 1.466(15)
C96 C98 1.489(16)
C99 C100 1.495(10)
C100 C101 1.352(10)
C101 C102 1.392(10)
C102 C103 1.468(9)
C103 C108 1.382(9)
C103 C104 1.390(10)
C104 C105 1.377(10)
C105 C106 1.377(10)
C106 C107 1.365(9)
C106 C109 1.514(9)
C107 C108 1.387(9)
C109 C110 1.502(10)
C109 C111 1.545(10)
C112 C113 1.523(11)
C113 C114 1.388(11)
C114 C115 1.377(11)
C115 C116 1.489(11)
C116 C117 1.354(12)
C116 C121 1.400(12)
C117 C118 1.461(13)
C118 C119 1.418(16)
C119 C120 1.418(15)
C119 C122 1.458(14)
C120 C121 1.390(12)
C122 C124 1.442(14)
C122 C123 1.602(15)
